data_7706397
loop_
_publ_author_name
'Henke, Wade C.'
'Kerr, Tyler A.'
'Sheridan, Thomas R.'
'Henling, Lawrence M.'
'Takase, Michael K.'
'Day, Victor W.'
'Gray, Harry B.'
'Blakemore, James D.'

_publ_section_title
;
 Synthesis, structural studies, and redox chemistry of bimetallic
 [Mn(CO)<sub>3</sub>] and [Re(CO)<sub>3</sub>] complexes.
;
_journal_issue 8
_journal_name_full 'Dalton transactions (Cambridge, England : 2003)'
_journal_page_first 2746
_journal_page_last 2756
_journal_paper_doi 10.1039/d0dt03666h
_journal_volume 50
_journal_year 2021
_chemical_formula_sum 'C11 H6 Br Mn N4 O3'
_chemical_formula_weight 377.05
_chemical_properties_physical Light-sensitive
_space_group_crystal_system triclinic
_space_group_IT_number 2
_space_group_name_Hall '-P 1'
_space_group_name_H-M_alt 'P -1'
_atom_sites_solution_hydrogens geom
_atom_sites_solution_primary direct
_atom_sites_solution_secondary difmap
_audit_creation_method SHELXL-2014/7
_audit_update_record
;
2020-05-22 deposited with the CCDC.	2021-01-12 downloaded from the CCDC.
;
_cell_angle_alpha 102.3575(17)
_cell_angle_beta 93.1195(18)
_cell_angle_gamma 102.3828(17)
_cell_formula_units_Z 2
_cell_length_a 6.6093(3)
_cell_length_b 6.6618(3)
_cell_length_c 14.8504(8)
_cell_measurement_reflns_used 9855
_cell_measurement_temperature 100(2)
_cell_measurement_theta_max 36.35
_cell_measurement_theta_min 2.82
_cell_volume 620.40(5)
_computing_cell_refinement 'SAINT v8.34A (Bruker-AXS, 2007)'
_computing_data_collection 'APEX2 v2014.11-0 (Bruker-AXS, 2014)'
_computing_data_reduction 'SAINT v8.34A (Bruker-AXS, 2007)'
_computing_molecular_graphics 'Bruker SHELXTL'
_computing_publication_material 'Bruker SHELXTL'
_computing_structure_refinement 'SHELXL-2014/7 (Sheldrick, 2014)'
_computing_structure_solution 'SHELXS-2013/1 (She ldrick, 2013)'
_diffrn_ambient_temperature 100(2)
_diffrn_detector_area_resol_mean 10.24
_diffrn_measured_fraction_theta_full 0.999
_diffrn_measured_fraction_theta_max 0.990
_diffrn_measurement_device_type 'Bruker D8 VENTURE Kappa Duo PHOTON 100 CMOS'
_diffrn_measurement_method '\f and \w scans'
_diffrn_radiation_type MoK\a
_diffrn_radiation_wavelength 0.71073
_diffrn_reflns_av_R_equivalents 0.0375
_diffrn_reflns_av_unetI/netI 0.0331
_diffrn_reflns_Laue_measured_fraction_full 0.999
_diffrn_reflns_Laue_measured_fraction_max 0.990
_diffrn_reflns_limit_h_max 10
_diffrn_reflns_limit_h_min -10
_diffrn_reflns_limit_k_max 11
_diffrn_reflns_limit_k_min -10
_diffrn_reflns_limit_l_max 24
_diffrn_reflns_limit_l_min -24
_diffrn_reflns_number 31855
_diffrn_reflns_point_group_measured_fraction_full 0.999
_diffrn_reflns_point_group_measured_fraction_max 0.990
_diffrn_reflns_theta_full 25.242
_diffrn_reflns_theta_max 36.362
_diffrn_reflns_theta_min 3.173
_diffrn_source 'I\mS HB micro-focus sealed tube'
_exptl_absorpt_coefficient_mu 4.296
_exptl_absorpt_correction_T_max 0.7471
_exptl_absorpt_correction_T_min 0.5920
_exptl_absorpt_correction_type multi-scan
_exptl_absorpt_process_details 'SADABS-2014/5 (Sheldrick, 2014)'
_exptl_crystal_colour red
_exptl_crystal_density_diffrn 2.018
_exptl_crystal_density_method 'not measured'
_exptl_crystal_description Block
_exptl_crystal_F_000 368
_exptl_crystal_size_max 0.300
_exptl_crystal_size_mid 0.150
_exptl_crystal_size_min 0.100
_refine_diff_density_max 0.778
_refine_diff_density_min -0.708
_refine_diff_density_rms 0.110
_refine_ls_extinction_method none
_refine_ls_goodness_of_fit_ref 1.040
_refine_ls_hydrogen_treatment constr
_refine_ls_matrix_type full
_refine_ls_number_parameters 181
_refine_ls_number_reflns 5964
_refine_ls_number_restraints 0
_refine_ls_restrained_S_all 1.040
_refine_ls_R_factor_all 0.0411
_refine_ls_R_factor_gt 0.0289
_refine_ls_shift/su_max 0.001
_refine_ls_shift/su_mean 0.000
_refine_ls_structure_factor_coef Fsqd
_refine_ls_weighting_details 'w=1/[\s^2^(Fo^2^)+(0.0247P)^2^+0.3776P] where P=(Fo^2^+2Fc^2^)/3'
_refine_ls_weighting_scheme calc
_refine_ls_wR_factor_gt 0.0572
_refine_ls_wR_factor_ref 0.0605
_reflns_Friedel_coverage 0.000
_reflns_number_gt 5046
_reflns_number_total 5964
_reflns_threshold_expression 'I > 2\s(I)'
_cod_data_source_file d0dt03666h3.cif
_cod_data_source_block cmpd3_p15315
_cod_depositor_comments 'Adding full bibliography for 7706395--7706401.cif.'
_cod_database_code 7706397
_shelx_shelxl_version_number 2014/7
_shelx_space_group_comment
; 
The symmetry employed for this shelxl refinement is uniquely defined 
by the following loop, which should always be used as a source of 
symmetry information in preference to the above space-group names. 
They are only intended as comments. 
;
_shelx_estimated_absorpt_t_min 0.359
_shelx_estimated_absorpt_t_max 0.673

loop_
_space_group_symop_operation_xyz
'x, y, z'
'-x, -y, -z'

loop_
_atom_site_label
_atom_site_type_symbol
_atom_site_fract_x
_atom_site_fract_y
_atom_site_fract_z
_atom_site_U_iso_or_equiv
_atom_site_adp_type
_atom_site_occupancy
_atom_site_site_symmetry_order
_atom_site_calc_flag
_atom_site_refinement_flags_posn
_atom_site_refinement_flags_adp
_atom_site_refinement_flags_occupancy
_atom_site_disorder_assembly
_atom_site_disorder_group
Br1 Br 0.75418(2) -0.10899(2) 0.24308(2) 0.01139(4) Uani 1 1 d . . . . .
Mn1 Mn 0.66495(3) 0.22880(3) 0.32549(2) 0.00725(4) Uani 1 1 d . . . . .
N1 N 0.47957(16) 0.19435(17) 0.20721(8) 0.00813(18) Uani 1 1 d . . . . .
C1 C 0.27812(19) 0.0943(2) 0.18835(9) 0.0101(2) Uani 1 1 d . . . . .
H1 H 0.2056 0.0439 0.2356 0.012 Uiso 1 1 calc R U . . .
C2 C 0.1731(2) 0.0628(2) 0.10092(10) 0.0123(2) Uani 1 1 d . . . . .
H2 H 0.0308 -0.0107 0.0898 0.015 Uiso 1 1 calc R U . . .
N3 N 0.26607(19) 0.1327(2) 0.03195(8) 0.0142(2) Uani 1 1 d . . . . .
C3 C 0.4662(2) 0.2351(2) 0.05120(9) 0.0121(2) Uani 1 1 d . . . . .
H3 H 0.5368 0.2885 0.0042 0.015 Uiso 1 1 calc R U . . .
C4 C 0.57503(19) 0.2662(2) 0.13809(9) 0.0084(2) Uani 1 1 d . . . . .
C5 C 0.79405(19) 0.3743(2) 0.16316(9) 0.0086(2) Uani 1 1 d . . . . .
C6 C 0.9210(2) 0.4652(2) 0.10363(9) 0.0117(2) Uani 1 1 d . . . . .
H6 H 0.8638 0.4547 0.0423 0.014 Uiso 1 1 calc R U . . .
N4 N 1.11997(18) 0.56647(19) 0.12946(8) 0.0126(2) Uani 1 1 d . . . . .
C7 C 1.1905(2) 0.5804(2) 0.21765(10) 0.0115(2) Uani 1 1 d . . . . .
H7 H 1.3302 0.6537 0.2395 0.014 Uiso 1 1 calc R U . . .
C8 C 1.0660(2) 0.4912(2) 0.27813(9) 0.0108(2) Uani 1 1 d . . . . .
H8 H 1.1225 0.5065 0.3401 0.013 Uiso 1 1 calc R U . . .
N2 N 0.86821(17) 0.38420(17) 0.25106(8) 0.00818(18) Uani 1 1 d . . . . .
C11 C 0.5930(2) 0.4676(2) 0.38384(9) 0.0114(2) Uani 1 1 d . . . . .
O1 O 0.54033(18) 0.61222(18) 0.42110(8) 0.0184(2) Uani 1 1 d . . . . .
C12 C 0.4658(2) 0.0746(2) 0.37988(9) 0.0105(2) Uani 1 1 d . . . . .
O2 O 0.33855(16) -0.02108(17) 0.41312(8) 0.0164(2) Uani 1 1 d . . . . .
C13 C 0.8577(2) 0.2471(2) 0.42167(10) 0.0126(2) Uani 1 1 d . . . . .
O3 O 0.97877(18) 0.25707(19) 0.48131(8) 0.0203(2) Uani 1 1 d . . . . .

loop_
_atom_site_aniso_label
_atom_site_aniso_U_11
_atom_site_aniso_U_22
_atom_site_aniso_U_33
_atom_site_aniso_U_23
_atom_site_aniso_U_13
_atom_site_aniso_U_12
Br1 0.00962(6) 0.00853(6) 0.01658(7) 0.00309(4) 0.00434(4) 0.00243(4)
Mn1 0.00656(8) 0.00781(8) 0.00713(8) 0.00203(6) 0.00084(6) 0.00074(6)
N1 0.0072(4) 0.0074(4) 0.0094(4) 0.0012(3) 0.0010(3) 0.0015(3)
C1 0.0072(5) 0.0103(5) 0.0122(5) 0.0028(4) 0.0011(4) 0.0008(4)
C2 0.0085(5) 0.0127(6) 0.0139(6) 0.0017(5) -0.0010(4) 0.0008(4)
N3 0.0105(5) 0.0184(6) 0.0122(5) 0.0026(4) -0.0016(4) 0.0018(4)
C3 0.0105(5) 0.0156(6) 0.0100(5) 0.0031(4) 0.0003(4) 0.0024(4)
C4 0.0077(5) 0.0084(5) 0.0089(5) 0.0020(4) 0.0017(4) 0.0013(4)
C5 0.0077(5) 0.0091(5) 0.0093(5) 0.0023(4) 0.0022(4) 0.0017(4)
C6 0.0100(5) 0.0133(6) 0.0116(5) 0.0041(4) 0.0028(4) 0.0008(4)
N4 0.0101(5) 0.0117(5) 0.0152(5) 0.0036(4) 0.0032(4) 0.0002(4)
C7 0.0080(5) 0.0098(5) 0.0155(6) 0.0031(4) 0.0016(4) -0.0008(4)
C8 0.0088(5) 0.0097(5) 0.0124(6) 0.0016(4) 0.0001(4) 0.0000(4)
N2 0.0075(4) 0.0071(4) 0.0093(4) 0.0013(3) 0.0006(3) 0.0010(3)
C11 0.0108(5) 0.0140(6) 0.0083(5) 0.0039(4) 0.0000(4) -0.0005(4)
O1 0.0249(6) 0.0162(5) 0.0162(5) 0.0042(4) 0.0048(4) 0.0081(4)
C12 0.0115(5) 0.0111(5) 0.0088(5) 0.0016(4) 0.0004(4) 0.0029(4)
O2 0.0144(5) 0.0179(5) 0.0168(5) 0.0067(4) 0.0050(4) 0.0001(4)
C13 0.0120(5) 0.0121(6) 0.0136(6) 0.0049(5) 0.0023(4) 0.0007(4)
O3 0.0170(5) 0.0242(6) 0.0189(5) 0.0095(4) -0.0053(4) -0.0001(4)

loop_
_atom_type_symbol
_atom_type_description
_atom_type_scat_dispersion_real
_atom_type_scat_dispersion_imag
_atom_type_scat_source
C C 0.0033 0.0016 'International Tables Vol C Tables 4.2.6.8 and 6.1.1.4'
H H 0.0000 0.0000 'International Tables Vol C Tables 4.2.6.8 and 6.1.1.4'
N N 0.0061 0.0033 'International Tables Vol C Tables 4.2.6.8 and 6.1.1.4'
O O 0.0106 0.0060 'International Tables Vol C Tables 4.2.6.8 and 6.1.1.4'
Mn Mn 0.3368 0.7283 'International Tables Vol C Tables 4.2.6.8 and 6.1.1.4'
Br Br -0.2901 2.4595 'International Tables Vol C Tables 4.2.6.8 and 6.1.1.4'

loop_
_geom_angle_atom_site_label_1
_geom_angle_atom_site_label_2
_geom_angle_atom_site_label_3
_geom_angle
_geom_angle_site_symmetry_1
_geom_angle_site_symmetry_3
_geom_angle_publ_flag
C11 Mn1 C12 89.42(6) . . ?
C11 Mn1 C13 92.22(6) . . ?
C12 Mn1 C13 89.89(6) . . ?
C11 Mn1 N1 94.01(5) . . ?
C12 Mn1 N1 95.01(5) . . ?
C13 Mn1 N1 172.11(5) . . ?
C11 Mn1 N2 93.25(5) . . ?
C12 Mn1 N2 173.63(5) . . ?
C13 Mn1 N2 95.78(5) . . ?
N1 Mn1 N2 79.04(4) . . ?
C11 Mn1 Br1 178.36(4) . . ?
C12 Mn1 Br1 89.40(4) . . ?
C13 Mn1 Br1 88.92(4) . . ?
N1 Mn1 Br1 84.96(3) . . ?
N2 Mn1 Br1 87.81(3) . . ?
C1 N1 C4 117.15(11) . . ?
C1 N1 Mn1 126.75(9) . . ?
C4 N1 Mn1 115.89(8) . . ?
N1 C1 C2 121.23(12) . . ?
N1 C1 H1 119.4 . . ?
C2 C1 H1 119.4 . . ?
N3 C2 C1 122.14(12) . . ?
N3 C2 H2 118.9 . . ?
C1 C2 H2 118.9 . . ?
C3 N3 C2 116.59(12) . . ?
N3 C3 C4 122.17(13) . . ?
N3 C3 H3 118.9 . . ?
C4 C3 H3 118.9 . . ?
N1 C4 C3 120.71(12) . . ?
N1 C4 C5 114.44(11) . . ?
C3 C4 C5 124.84(12) . . ?
N2 C5 C6 121.00(12) . . ?
N2 C5 C4 114.78(11) . . ?
C6 C5 C4 124.20(12) . . ?
N4 C6 C5 122.62(13) . . ?
N4 C6 H6 118.7 . . ?
C5 C6 H6 118.7 . . ?
C6 N4 C7 115.91(12) . . ?
N4 C7 C8 122.28(12) . . ?
N4 C7 H7 118.9 . . ?
C8 C7 H7 118.9 . . ?
N2 C8 C7 121.59(12) . . ?
N2 C8 H8 119.2 . . ?
C7 C8 H8 119.2 . . ?
C8 N2 C5 116.54(11) . . ?
C8 N2 Mn1 128.01(9) . . ?
C5 N2 Mn1 115.44(8) . . ?
O1 C11 Mn1 177.12(12) . . ?
O2 C12 Mn1 178.86(12) . . ?
O3 C13 Mn1 179.38(14) . . ?

loop_
_geom_bond_atom_site_label_1
_geom_bond_atom_site_label_2
_geom_bond_distance
_geom_bond_site_symmetry_2
_geom_bond_publ_flag
Br1 Mn1 2.5255(2) . ?
Mn1 C11 1.8132(14) . ?
Mn1 C12 1.8253(14) . ?
Mn1 C13 1.8272(14) . ?
Mn1 N1 2.0277(11) . ?
Mn1 N2 2.0379(11) . ?
N1 C1 1.3396(16) . ?
N1 C4 1.3537(16) . ?
C1 C2 1.3908(19) . ?
C1 H1 0.9500 . ?
C2 N3 1.3391(19) . ?
C2 H2 0.9500 . ?
N3 C3 1.3364(18) . ?
C3 C4 1.3948(18) . ?
C3 H3 0.9500 . ?
C4 C5 1.4602(18) . ?
C5 N2 1.3522(16) . ?
C5 C6 1.3943(18) . ?
C6 N4 1.3361(17) . ?
C6 H6 0.9500 . ?
N4 C7 1.3432(18) . ?
C7 C8 1.3912(19) . ?
C7 H7 0.9500 . ?
C8 N2 1.3414(16) . ?
C8 H8 0.9500 . ?
C11 O1 1.1365(17) . ?
C12 O2 1.1431(17) . ?
C13 O3 1.1420(17) . ?

loop_
_geom_torsion_atom_site_label_1
_geom_torsion_atom_site_label_2
_geom_torsion_atom_site_label_3
_geom_torsion_atom_site_label_4
_geom_torsion
_geom_torsion_site_symmetry_1
_geom_torsion_site_symmetry_2
_geom_torsion_site_symmetry_3
_geom_torsion_site_symmetry_4
_geom_torsion_publ_flag
C4 N1 C1 C2 1.07(18) . . . . ?
Mn1 N1 C1 C2 -173.38(9) . . . . ?
N1 C1 C2 N3 -0.9(2) . . . . ?
C1 C2 N3 C3 0.0(2) . . . . ?
C2 N3 C3 C4 0.8(2) . . . . ?
C1 N1 C4 C3 -0.33(18) . . . . ?
Mn1 N1 C4 C3 174.73(10) . . . . ?
C1 N1 C4 C5 179.80(11) . . . . ?
Mn1 N1 C4 C5 -5.13(14) . . . . ?
N3 C3 C4 N1 -0.6(2) . . . . ?
N3 C3 C4 C5 179.22(13) . . . . ?
N1 C4 C5 N2 0.61(16) . . . . ?
C3 C4 C5 N2 -179.25(12) . . . . ?
N1 C4 C5 C6 -178.42(12) . . . . ?
C3 C4 C5 C6 1.7(2) . . . . ?
N2 C5 C6 N4 -0.3(2) . . . . ?
C4 C5 C6 N4 178.71(12) . . . . ?
C5 C6 N4 C7 -1.51(19) . . . . ?
C6 N4 C7 C8 1.35(19) . . . . ?
N4 C7 C8 N2 0.6(2) . . . . ?
C7 C8 N2 C5 -2.36(18) . . . . ?
C7 C8 N2 Mn1 176.45(10) . . . . ?
C6 C5 N2 C8 2.19(17) . . . . ?
C4 C5 N2 C8 -176.87(11) . . . . ?
C6 C5 N2 Mn1 -176.78(10) . . . . ?
C4 C5 N2 Mn1 4.16(14) . . . . ?
